data_7135256
loop_
_publ_author_name
'Mandal, Chhotan'
'Kundu, Abhishek'
'Panda, Sourav'
'Mukherjee, Debabrata'

_publ_section_title
;
 Intriguing Metal-Ligand Interplays Leading to Diverse Al-H-M (M = Mg, Ca)
 Heterobimetallic Hydrides on a Picolyl-Based 3N Ligand
;
_journal_name_full 'Chemical Communications'
_journal_paper_doi 10.1039/D5CC05693D
_journal_year 2025
_chemical_formula_moiety 'C21 H32 Al N3'
_chemical_formula_sum 'C21 H32 Al N3'
_chemical_formula_weight 353.47
_space_group_crystal_system monoclinic
_space_group_IT_number 14
_space_group_name_Hall '-P 2yn'
_space_group_name_H-M_alt 'P 1 21/n 1'
_atom_sites_solution_hydrogens mixed
_audit_creation_date 2025-08-18
_audit_creation_method
;
Olex2 1.5
(compiled 2024.02.16 svn.r378c4104 for OlexSys, GUI svn.r6928)
;
_audit_update_record
;
2025-08-21 deposited with the CCDC.	2025-11-27 downloaded from the CCDC.
;
_cell_angle_alpha 90
_cell_angle_beta 91.464(10)
_cell_angle_gamma 90
_cell_formula_units_Z 4
_cell_length_a 10.931(3)
_cell_length_b 9.974(3)
_cell_length_c 19.421(5)
_cell_measurement_reflns_used 3760
_cell_measurement_temperature 100(2)
_cell_measurement_theta_max 25.124
_cell_measurement_theta_min 2.115
_cell_volume 2116.7(10)
_computing_molecular_graphics 'Olex2 1.5 (Dolomanov et al., 2009)'
_computing_publication_material 'Olex2 1.5 (Dolomanov et al., 2009)'
_computing_structure_refinement 'SHELXL 2019/3 (Sheldrick, 2015)'
_diffrn_ambient_temperature 100.00
_diffrn_measured_fraction_theta_full 0.995
_diffrn_measured_fraction_theta_max 0.995
_diffrn_measurement_device_type 'Bruker D8 VENTURE'
_diffrn_measurement_method '\f and \w scans'
_diffrn_radiation_type MoK\a
_diffrn_radiation_wavelength 0.71073
_diffrn_reflns_av_R_equivalents 0.1652
_diffrn_reflns_av_unetI/netI 0.0725
_diffrn_reflns_Laue_measured_fraction_full 0.995
_diffrn_reflns_Laue_measured_fraction_max 0.995
_diffrn_reflns_limit_h_max 13
_diffrn_reflns_limit_h_min -12
_diffrn_reflns_limit_k_max 11
_diffrn_reflns_limit_k_min -11
_diffrn_reflns_limit_l_max 23
_diffrn_reflns_limit_l_min -23
_diffrn_reflns_number 51775
_diffrn_reflns_point_group_measured_fraction_full 0.995
_diffrn_reflns_point_group_measured_fraction_max 0.995
_diffrn_reflns_theta_full 25.124
_diffrn_reflns_theta_max 25.124
_diffrn_reflns_theta_min 2.115
_exptl_absorpt_coefficient_mu 0.104
_exptl_absorpt_correction_type multi-scan
_exptl_crystal_colour 'clear yellowish yellow'
_exptl_crystal_colour_lustre clear
_exptl_crystal_colour_modifier yellowish
_exptl_crystal_colour_primary yellow
_exptl_crystal_density_diffrn 1.109
_exptl_crystal_description block
_exptl_crystal_F_000 768
_exptl_crystal_size_max 0.013
_exptl_crystal_size_mid 0.0126
_exptl_crystal_size_min 0.0122
_exptl_transmission_factor_max 0.999
_exptl_transmission_factor_min 0.999
_refine_diff_density_max 0.243
_refine_diff_density_min -0.267
_refine_diff_density_rms 0.055
_refine_ls_extinction_method none
_refine_ls_goodness_of_fit_ref 1.036
_refine_ls_hydrogen_treatment mixed
_refine_ls_matrix_type full
_refine_ls_number_parameters 239
_refine_ls_number_reflns 3760
_refine_ls_number_restraints 0
_refine_ls_restrained_S_all 1.036
_refine_ls_R_factor_all 0.0934
_refine_ls_R_factor_gt 0.0560
_refine_ls_shift/su_max 0.000
_refine_ls_shift/su_mean 0.000
_refine_ls_structure_factor_coef Fsqd
_refine_ls_weighting_details 'w=1/[\s^2^(Fo^2^)+(0.0437P)^2^+1.7618P] where P=(Fo^2^+2Fc^2^)/3'
_refine_ls_weighting_scheme calc
_refine_ls_wR_factor_gt 0.1193
_refine_ls_wR_factor_ref 0.1401
_reflns_Friedel_coverage 0.000
_reflns_number_gt 2572
_reflns_number_total 3760
_reflns_threshold_expression 'I > 2\s(I)'
_cod_data_source_file d5cc05693d2.cif
_cod_data_source_block mesalh2_a
_cod_original_cell_volume 2116.6(10)
_cod_database_code 7135256
_shelx_shelxl_version_number 2019/3
_shelx_space_group_comment
;
The symmetry employed for this shelxl refinement is uniquely defined
by the following loop, which should always be used as a source of
symmetry information in preference to the above space-group names.
They are only intended as comments.
;
_olex2_refinement_description
;
1. Fixed Uiso
 At 1.2 times of:
  All C(H) groups, All C(H,H) groups
 At 1.5 times of:
  All C(H,H,H) groups
2.a Secondary CH2 refined with riding coordinates:
 C7(H7A,H7B), C10(H10A,H10B), C11(H11A,H11B), C20(H20A,H20B), C21(H21A,H21B)
2.b Aromatic/amide H refined with riding coordinates:
 C3(H3), C13(H13), C17(H17), C18(H18), C19(H19)
2.c Idealised Me refined as rotating group:
 C1(H1A,H1B,H1C), C8(H8A,H8B,H8C), C9(H9A,H9B,H9C), C15(H15A,H15B,H15C),
 C16(H16A,H16B,H16C)
;
_olex2_submission_special_instructions 'No special instructions were received'

loop_
_space_group_symop_operation_xyz
'x, y, z'
'-x+1/2, y+1/2, -z+1/2'
'-x, -y, -z'
'x-1/2, -y-1/2, z-1/2'

loop_
_atom_site_label
_atom_site_type_symbol
_atom_site_fract_x
_atom_site_fract_y
_atom_site_fract_z
_atom_site_U_iso_or_equiv
_atom_site_adp_type
_atom_site_occupancy
_atom_site_site_symmetry_order
_atom_site_calc_flag
_atom_site_refinement_flags_posn
_atom_site_refinement_flags_adp
_atom_site_refinement_flags_occupancy
_atom_site_disorder_assembly
_atom_site_disorder_group
Al1 Al 0.53006(7) 0.62470(8) 0.68262(4) 0.0239(2) Uani 1 1 d . . . . .
N1 N 0.40022(19) 0.7242(2) 0.74354(11) 0.0228(5) Uani 1 1 d . . . . .
N2 N 0.6693(2) 0.4817(2) 0.64996(11) 0.0250(5) Uani 1 1 d . . . . .
N3 N 0.5542(2) 0.5355(2) 0.76446(11) 0.0281(6) Uani 1 1 d . . . . .
C1 C 0.2816(3) 1.0236(4) 0.44507(15) 0.0463(9) Uani 1 1 d . . . . .
H1A H 0.273947 0.950656 0.411418 0.069 Uiso 1 1 calc R U . . .
H1B H 0.353756 1.077855 0.435068 0.069 Uiso 1 1 calc R U . . .
H1C H 0.208255 1.079994 0.442283 0.069 Uiso 1 1 calc R U . . .
C2 C 0.2953(3) 0.9656(3) 0.51639(14) 0.0306(7) Uani 1 1 d . . . . .
C3 C 0.2222(3) 0.8600(3) 0.53670(14) 0.0304(7) Uani 1 1 d . . . . .
H3 H 0.165293 0.822457 0.504344 0.036 Uiso 1 1 calc R U . . .
C4 C 0.2296(2) 0.8068(3) 0.60330(14) 0.0268(6) Uani 1 1 d . . . . .
C5 C 0.3129(2) 0.8641(3) 0.65084(13) 0.0237(6) Uani 1 1 d . . . . .
C6 C 0.3156(2) 0.8169(3) 0.72408(13) 0.0240(6) Uani 1 1 d . . . . .
C7 C 0.7937(2) 0.5377(3) 0.66250(14) 0.0286(7) Uani 1 1 d . . . . .
H7A H 0.801347 0.564692 0.711479 0.034 Uiso 1 1 calc R U . . .
H7B H 0.801702 0.619860 0.634347 0.034 Uiso 1 1 calc R U . . .
C8 C 0.8989(3) 0.4452(3) 0.64671(16) 0.0408(8) Uani 1 1 d . . . . .
H8A H 0.897240 0.424168 0.597409 0.061 Uiso 1 1 calc R U . . .
H8B H 0.891286 0.362205 0.673260 0.061 Uiso 1 1 calc R U . . .
H8C H 0.976461 0.489311 0.659245 0.061 Uiso 1 1 calc R U . . .
C9 C 0.6716(3) 0.5429(4) 0.52478(15) 0.0447(9) Uani 1 1 d . . . . .
H9A H 0.647669 0.509386 0.478957 0.067 Uiso 1 1 calc R U . . .
H9B H 0.758404 0.567620 0.525423 0.067 Uiso 1 1 calc R U . . .
H9C H 0.622271 0.621861 0.535596 0.067 Uiso 1 1 calc R U . . .
C10 C 0.6507(3) 0.4350(3) 0.57773(14) 0.0349(7) Uani 1 1 d . . . . .
H10A H 0.566144 0.400689 0.571757 0.042 Uiso 1 1 calc R U . . .
H10B H 0.707341 0.359566 0.569302 0.042 Uiso 1 1 calc R U . . .
C11 C 0.4989(3) 0.5778(3) 0.82689(14) 0.0291(7) Uani 1 1 d . . . . .
H11A H 0.561920 0.615359 0.858927 0.035 Uiso 1 1 calc R U . . .
H11B H 0.460104 0.500357 0.849562 0.035 Uiso 1 1 calc R U . . .
C12 C 0.4045(2) 0.6822(3) 0.80973(13) 0.0252(6) Uani 1 1 d . . . . .
C13 C 0.3785(3) 1.0187(3) 0.56438(14) 0.0306(7) Uani 1 1 d . . . . .
H13 H 0.430507 1.089839 0.550966 0.037 Uiso 1 1 calc R U . . .
C14 C 0.3877(3) 0.9703(3) 0.63168(14) 0.0267(6) Uani 1 1 d . . . . .
C15 C 0.4747(3) 1.0341(3) 0.68283(15) 0.0335(7) Uani 1 1 d . . . . .
H15A H 0.531936 0.966375 0.700918 0.050 Uiso 1 1 calc R U . . .
H15B H 0.428562 1.072144 0.720796 0.050 Uiso 1 1 calc R U . . .
H15C H 0.520334 1.105502 0.660226 0.050 Uiso 1 1 calc R U . . .
C16 C 0.1496(3) 0.6913(3) 0.62246(15) 0.0345(7) Uani 1 1 d . . . . .
H16A H 0.102902 0.660731 0.581664 0.052 Uiso 1 1 calc R U . . .
H16B H 0.093003 0.719893 0.657916 0.052 Uiso 1 1 calc R U . . .
H16C H 0.200611 0.617635 0.640322 0.052 Uiso 1 1 calc R U . . .
C17 C 0.2341(2) 0.8675(3) 0.77050(14) 0.0291(7) Uani 1 1 d . . . . .
H17 H 0.174587 0.931650 0.755958 0.035 Uiso 1 1 calc R U . . .
C18 C 0.2392(3) 0.8247(3) 0.83837(14) 0.0311(7) Uani 1 1 d . . . . .
H18 H 0.183512 0.859188 0.870685 0.037 Uiso 1 1 calc R U . . .
C19 C 0.3256(3) 0.7319(3) 0.85837(14) 0.0287(7) Uani 1 1 d . . . . .
H19 H 0.331287 0.702111 0.904808 0.034 Uiso 1 1 calc R U . . .
C20 C 0.6316(3) 0.4182(3) 0.76981(15) 0.0328(7) Uani 1 1 d . . . . .
H20A H 0.593292 0.348856 0.798658 0.039 Uiso 1 1 calc R U . . .
H20B H 0.712344 0.441856 0.790681 0.039 Uiso 1 1 calc R U . . .
C21 C 0.6459(3) 0.3674(3) 0.69676(15) 0.0318(7) Uani 1 1 d . . . . .
H21A H 0.714868 0.303179 0.695408 0.038 Uiso 1 1 calc R U . . .
H21B H 0.570462 0.319976 0.681358 0.038 Uiso 1 1 calc R U . . .
H H 0.438(2) 0.572(3) 0.6280(13) 0.026(7) Uiso 1 1 d . . . . .
HA H 0.607(2) 0.752(3) 0.6648(13) 0.036(8) Uiso 1 1 d . . . . .

loop_
_atom_site_aniso_label
_atom_site_aniso_U_11
_atom_site_aniso_U_22
_atom_site_aniso_U_33
_atom_site_aniso_U_23
_atom_site_aniso_U_13
_atom_site_aniso_U_12
Al1 0.0250(4) 0.0213(4) 0.0253(4) 0.0008(4) 0.0007(3) 0.0003(4)
N1 0.0241(12) 0.0192(12) 0.0250(12) 0.0013(10) 0.0010(9) -0.0023(10)
N2 0.0257(12) 0.0234(12) 0.0259(12) -0.0022(10) 0.0006(10) -0.0004(10)
N3 0.0323(14) 0.0240(13) 0.0282(13) 0.0050(10) 0.0037(10) 0.0075(11)
C1 0.050(2) 0.055(2) 0.0330(18) 0.0129(16) 0.0017(15) 0.0016(17)
C2 0.0319(16) 0.0348(17) 0.0252(15) 0.0035(13) 0.0025(12) 0.0075(14)
C3 0.0286(16) 0.0339(17) 0.0285(15) -0.0030(13) -0.0026(12) 0.0060(14)
C4 0.0286(15) 0.0250(15) 0.0270(15) -0.0014(12) 0.0036(12) 0.0046(13)
C5 0.0243(14) 0.0216(14) 0.0252(14) 0.0010(12) 0.0015(11) 0.0053(12)
C6 0.0253(15) 0.0206(14) 0.0261(15) -0.0025(12) -0.0007(12) -0.0003(12)
C7 0.0263(15) 0.0286(16) 0.0308(16) 0.0010(13) -0.0014(12) -0.0020(13)
C8 0.0322(17) 0.044(2) 0.046(2) -0.0051(16) 0.0010(14) 0.0030(15)
C9 0.045(2) 0.065(2) 0.0249(16) -0.0046(16) -0.0008(14) 0.0060(18)
C10 0.0324(17) 0.0373(18) 0.0348(17) -0.0114(14) -0.0031(13) 0.0030(14)
C11 0.0332(16) 0.0267(16) 0.0272(15) 0.0052(12) -0.0019(12) -0.0024(13)
C12 0.0269(15) 0.0225(15) 0.0260(15) 0.0010(12) -0.0019(12) -0.0051(12)
C13 0.0330(17) 0.0244(16) 0.0347(17) 0.0047(13) 0.0057(13) 0.0041(13)
C14 0.0308(16) 0.0225(15) 0.0270(15) 0.0004(12) 0.0020(12) 0.0055(12)
C15 0.0425(18) 0.0238(15) 0.0344(17) 0.0006(13) 0.0010(14) -0.0061(14)
C16 0.0339(17) 0.0335(17) 0.0360(17) 0.0009(14) -0.0015(13) -0.0041(14)
C17 0.0285(15) 0.0275(16) 0.0312(16) 0.0016(13) 0.0004(12) 0.0051(13)
C18 0.0318(16) 0.0335(17) 0.0283(16) -0.0012(13) 0.0065(12) 0.0010(14)
C19 0.0319(16) 0.0291(16) 0.0252(15) 0.0011(12) 0.0037(12) -0.0037(13)
C20 0.0378(17) 0.0251(16) 0.0356(17) 0.0085(13) 0.0048(13) 0.0071(14)
C21 0.0329(16) 0.0177(14) 0.0449(18) 0.0009(13) 0.0029(13) 0.0016(13)

loop_
_atom_type_symbol
_atom_type_description
_atom_type_scat_dispersion_real
_atom_type_scat_dispersion_imag
_atom_type_scat_source
C C 0.0033 0.0016 'International Tables Vol C Tables 4.2.6.8 and 6.1.1.4'
H H 0.0000 0.0000 'International Tables Vol C Tables 4.2.6.8 and 6.1.1.4'
Al Al 0.0645 0.0514 'International Tables Vol C Tables 4.2.6.8 and 6.1.1.4'
N N 0.0061 0.0033 'International Tables Vol C Tables 4.2.6.8 and 6.1.1.4'

loop_
_geom_angle_atom_site_label_1
_geom_angle_atom_site_label_2
_geom_angle_atom_site_label_3
_geom_angle
_geom_angle_site_symmetry_1
_geom_angle_site_symmetry_3
_geom_angle_publ_flag
N1 Al1 N2 161.26(9) . . ?
N1 Al1 H 96.3(9) . . ?
N1 Al1 HA 96.7(10) . . ?
N2 Al1 H 91.4(9) . . ?
N2 Al1 HA 94.7(10) . . ?
N3 Al1 N1 80.03(10) . . ?
N3 Al1 N2 81.34(9) . . ?
N3 Al1 H 120.7(10) . . ?
N3 Al1 HA 121.2(10) . . ?
H Al1 HA 118.1(13) . . ?
C6 N1 Al1 128.78(17) . . ?
C12 N1 Al1 112.27(17) . . ?
C12 N1 C6 118.9(2) . . ?
C7 N2 Al1 110.35(16) . . ?
C7 N2 C10 112.0(2) . . ?
C7 N2 C21 111.1(2) . . ?
C10 N2 Al1 113.45(17) . . ?
C21 N2 Al1 101.00(16) . . ?
C21 N2 C10 108.4(2) . . ?
C11 N3 Al1 122.39(18) . . ?
C11 N3 C20 115.9(2) . . ?
C20 N3 Al1 121.71(18) . . ?
H1A C1 H1B 109.5 . . ?
H1A C1 H1C 109.5 . . ?
H1B C1 H1C 109.5 . . ?
C2 C1 H1A 109.5 . . ?
C2 C1 H1B 109.5 . . ?
C2 C1 H1C 109.5 . . ?
C3 C2 C1 120.7(3) . . ?
C3 C2 C13 118.1(3) . . ?
C13 C2 C1 121.2(3) . . ?
C2 C3 H3 118.9 . . ?
C2 C3 C4 122.1(3) . . ?
C4 C3 H3 118.9 . . ?
C3 C4 C5 118.4(3) . . ?
C3 C4 C16 120.1(3) . . ?
C5 C4 C16 121.5(2) . . ?
C4 C5 C6 119.6(2) . . ?
C14 C5 C4 120.6(2) . . ?
C14 C5 C6 119.7(2) . . ?
N1 C6 C5 118.4(2) . . ?
N1 C6 C17 121.0(2) . . ?
C17 C6 C5 120.6(2) . . ?
N2 C7 H7A 108.3 . . ?
N2 C7 H7B 108.3 . . ?
N2 C7 C8 115.8(2) . . ?
H7A C7 H7B 107.4 . . ?
C8 C7 H7A 108.3 . . ?
C8 C7 H7B 108.3 . . ?
C7 C8 H8A 109.5 . . ?
C7 C8 H8B 109.5 . . ?
C7 C8 H8C 109.5 . . ?
H8A C8 H8B 109.5 . . ?
H8A C8 H8C 109.5 . . ?
H8B C8 H8C 109.5 . . ?
H9A C9 H9B 109.5 . . ?
H9A C9 H9C 109.5 . . ?
H9B C9 H9C 109.5 . . ?
C10 C9 H9A 109.5 . . ?
C10 C9 H9B 109.5 . . ?
C10 C9 H9C 109.5 . . ?
N2 C10 C9 113.5(2) . . ?
N2 C10 H10A 108.9 . . ?
N2 C10 H10B 108.9 . . ?
C9 C10 H10A 108.9 . . ?
C9 C10 H10B 108.9 . . ?
H10A C10 H10B 107.7 . . ?
N3 C11 H11A 110.0 . . ?
N3 C11 H11B 110.0 . . ?
N3 C11 C12 108.7(2) . . ?
H11A C11 H11B 108.3 . . ?
C12 C11 H11A 110.0 . . ?
C12 C11 H11B 110.0 . . ?
N1 C12 C11 115.7(2) . . ?
N1 C12 C19 122.0(3) . . ?
C19 C12 C11 122.3(2) . . ?
C2 C13 H13 119.1 . . ?
C2 C13 C14 121.8(3) . . ?
C14 C13 H13 119.1 . . ?
C5 C14 C15 120.8(2) . . ?
C13 C14 C5 119.0(3) . . ?
C13 C14 C15 120.2(3) . . ?
C14 C15 H15A 109.5 . . ?
C14 C15 H15B 109.5 . . ?
C14 C15 H15C 109.5 . . ?
H15A C15 H15B 109.5 . . ?
H15A C15 H15C 109.5 . . ?
H15B C15 H15C 109.5 . . ?
C4 C16 H16A 109.5 . . ?
C4 C16 H16B 109.5 . . ?
C4 C16 H16C 109.5 . . ?
H16A C16 H16B 109.5 . . ?
H16A C16 H16C 109.5 . . ?
H16B C16 H16C 109.5 . . ?
C6 C17 H17 120.1 . . ?
C6 C17 C18 119.9(3) . . ?
C18 C17 H17 120.1 . . ?
C17 C18 H18 120.4 . . ?
C19 C18 C17 119.2(3) . . ?
C19 C18 H18 120.4 . . ?
C12 C19 H19 120.5 . . ?
C18 C19 C12 118.9(3) . . ?
C18 C19 H19 120.5 . . ?
N3 C20 H20A 110.5 . . ?
N3 C20 H20B 110.5 . . ?
N3 C20 C21 106.1(2) . . ?
H20A C20 H20B 108.7 . . ?
C21 C20 H20A 110.5 . . ?
C21 C20 H20B 110.5 . . ?
N2 C21 C20 109.8(2) . . ?
N2 C21 H21A 109.7 . . ?
N2 C21 H21B 109.7 . . ?
C20 C21 H21A 109.7 . . ?
C20 C21 H21B 109.7 . . ?
H21A C21 H21B 108.2 . . ?

loop_
_geom_bond_atom_site_label_1
_geom_bond_atom_site_label_2
_geom_bond_distance
_geom_bond_site_symmetry_2
_geom_bond_publ_flag
Al1 N1 2.118(2) . ?
Al1 N2 2.191(2) . ?
Al1 N3 1.835(2) . ?
Al1 H 1.53(2) . ?
Al1 HA 1.56(3) . ?
N1 C6 1.355(3) . ?
N1 C12 1.351(3) . ?
N2 C7 1.484(3) . ?
N2 C10 1.487(3) . ?
N2 C21 1.485(3) . ?
N3 C11 1.432(3) . ?
N3 C20 1.446(3) . ?
C1 H1A 0.9800 . ?
C1 H1B 0.9800 . ?
C1 H1C 0.9800 . ?
C1 C2 1.505(4) . ?
C2 C3 1.385(4) . ?
C2 C13 1.390(4) . ?
C3 H3 0.9500 . ?
C3 C4 1.398(4) . ?
C4 C5 1.402(4) . ?
C4 C16 1.499(4) . ?
C5 C6 1.498(4) . ?
C5 C14 1.394(4) . ?
C6 C17 1.379(4) . ?
C7 H7A 0.9900 . ?
C7 H7B 0.9900 . ?
C7 C8 1.512(4) . ?
C8 H8A 0.9800 . ?
C8 H8B 0.9800 . ?
C8 H8C 0.9800 . ?
C9 H9A 0.9800 . ?
C9 H9B 0.9800 . ?
C9 H9C 0.9800 . ?
C9 C10 1.510(4) . ?
C10 H10A 0.9900 . ?
C10 H10B 0.9900 . ?
C11 H11A 0.9900 . ?
C11 H11B 0.9900 . ?
C11 C12 1.497(4) . ?
C12 C19 1.387(4) . ?
C13 H13 0.9500 . ?
C13 C14 1.394(4) . ?
C14 C15 1.499(4) . ?
C15 H15A 0.9800 . ?
C15 H15B 0.9800 . ?
C15 H15C 0.9800 . ?
C16 H16A 0.9800 . ?
C16 H16B 0.9800 . ?
C16 H16C 0.9800 . ?
C17 H17 0.9500 . ?
C17 C18 1.386(4) . ?
C18 H18 0.9500 . ?
C18 C19 1.371(4) . ?
C19 H19 0.9500 . ?
C20 H20A 0.9900 . ?
C20 H20B 0.9900 . ?
C20 C21 1.518(4) . ?
C21 H21A 0.9900 . ?
C21 H21B 0.9900 . ?

loop_
_geom_torsion_atom_site_label_1
_geom_torsion_atom_site_label_2
_geom_torsion_atom_site_label_3
_geom_torsion_atom_site_label_4
_geom_torsion
_geom_torsion_site_symmetry_1
_geom_torsion_site_symmetry_2
_geom_torsion_site_symmetry_3
_geom_torsion_site_symmetry_4
_geom_torsion_publ_flag
Al1 N1 C6 C5 -3.2(4) . . . . ?
Al1 N1 C6 C17 177.2(2) . . . . ?
Al1 N1 C12 C11 0.8(3) . . . . ?
Al1 N1 C12 C19 -178.5(2) . . . . ?
Al1 N2 C7 C8 176.0(2) . . . . ?
Al1 N2 C10 C9 68.5(3) . . . . ?
Al1 N2 C21 C20 -46.0(2) . . . . ?
Al1 N3 C11 C12 11.2(3) . . . . ?
Al1 N3 C20 C21 -18.1(3) . . . . ?
N1 Al1 N3 C11 -8.8(2) . . . . ?
N1 Al1 N3 C20 171.8(2) . . . . ?
N1 C6 C17 C18 0.8(4) . . . . ?
N1 C12 C19 C18 1.1(4) . . . . ?
N2 Al1 N3 C11 173.2(2) . . . . ?
N2 Al1 N3 C20 -6.2(2) . . . . ?
N3 C11 C12 N1 -6.8(3) . . . . ?
N3 C11 C12 C19 172.6(2) . . . . ?
N3 C20 C21 N2 44.1(3) . . . . ?
C1 C2 C3 C4 -177.8(3) . . . . ?
C1 C2 C13 C14 176.7(3) . . . . ?
C2 C3 C4 C5 0.8(4) . . . . ?
C2 C3 C4 C16 -179.2(3) . . . . ?
C2 C13 C14 C5 1.3(4) . . . . ?
C2 C13 C14 C15 -177.3(3) . . . . ?
C3 C2 C13 C14 -1.4(4) . . . . ?
C3 C4 C5 C6 174.9(2) . . . . ?
C3 C4 C5 C14 -0.9(4) . . . . ?
C4 C5 C6 N1 97.3(3) . . . . ?
C4 C5 C6 C17 -83.0(3) . . . . ?
C4 C5 C14 C13 -0.1(4) . . . . ?
C4 C5 C14 C15 178.5(3) . . . . ?
C5 C6 C17 C18 -178.8(3) . . . . ?
C6 N1 C12 C11 178.9(2) . . . . ?
C6 N1 C12 C19 -0.5(4) . . . . ?
C6 C5 C14 C13 -175.9(2) . . . . ?
C6 C5 C14 C15 2.6(4) . . . . ?
C6 C17 C18 C19 -0.1(4) . . . . ?
C7 N2 C10 C9 -57.2(3) . . . . ?
C7 N2 C21 C20 71.0(3) . . . . ?
C10 N2 C7 C8 -56.6(3) . . . . ?
C10 N2 C21 C20 -165.5(2) . . . . ?
C11 N3 C20 C21 162.4(2) . . . . ?
C11 C12 C19 C18 -178.2(3) . . . . ?
C12 N1 C6 C5 179.1(2) . . . . ?
C12 N1 C6 C17 -0.5(4) . . . . ?
C13 C2 C3 C4 0.3(4) . . . . ?
C14 C5 C6 N1 -86.8(3) . . . . ?
C14 C5 C6 C17 92.9(3) . . . . ?
C16 C4 C5 C6 -5.0(4) . . . . ?
C16 C4 C5 C14 179.1(3) . . . . ?
C17 C18 C19 C12 -0.8(4) . . . . ?
C20 N3 C11 C12 -169.3(2) . . . . ?
C21 N2 C7 C8 64.8(3) . . . . ?
C21 N2 C10 C9 179.8(2) . . . . ?
